data_1518317
loop_
_publ_author_name
'Ran, Yungen'
'Xie, Jixing'
'Mu, Yajuan'
'Zhang, Linfen'
'Han, Bo'

_publ_section_title
;
 A series of 2D Cd(II) coordination polymers constructed from
 dicarboxylate acids and a flexible imidazole-based ligand
;
_journal_name_full 'Inorganica Chimica Acta'
_journal_page_first 17
_journal_page_last 27
_journal_paper_doi 10.1016/j.ica.2014.09.025
_journal_volume 425
_journal_year 2015
_chemical_formula_moiety 'C24 H32 Cd N2 O5'
_chemical_formula_sum 'C24 H32 Cd N2 O5'
_chemical_formula_weight 540.92
_chemical_name_systematic
; 
 ? 
;
_space_group_IT_number 2
_symmetry_cell_setting triclinic
_symmetry_space_group_name_Hall '-P 1'
_symmetry_space_group_name_H-M 'P -1'
_atom_sites_solution_hydrogens geom
_atom_sites_solution_primary direct
_atom_sites_solution_secondary difmap
_audit_creation_method SHELXL-97
_cell_angle_alpha 71.420(2)
_cell_angle_beta 82.875(2)
_cell_angle_gamma 74.766(2)
_cell_formula_units_Z 2
_cell_length_a 7.7525(11)
_cell_length_b 12.7608(19)
_cell_length_c 13.0438(18)
_cell_measurement_temperature 296(2)
_cell_volume 1179.0(3)
_computing_cell_refinement 'Bruker SMART'
_computing_data_collection 'Bruker SMART'
_computing_data_reduction 'Bruker SMART'
_computing_molecular_graphics 'SHELXTL (Sheldrick, 2008)'
_computing_publication_material 'SHELXTL (Sheldrick, 2008)'
_computing_structure_refinement 'SHELXS97 (Sheldrick, 2008)'
_computing_structure_solution 'SHELXS97 (Sheldrick, 2008)'
_diffrn_ambient_temperature 296(2)
_diffrn_measured_fraction_theta_full 0.992
_diffrn_measured_fraction_theta_max 0.992
_diffrn_measurement_device_type 'CCD area detector'
_diffrn_measurement_method '\f and \w scans'
_diffrn_radiation_monochromator graphite
_diffrn_radiation_source 'fine-focus sealed tube'
_diffrn_radiation_type MoK\a
_diffrn_radiation_wavelength 0.71073
_diffrn_reflns_av_R_equivalents 0.0233
_diffrn_reflns_av_sigmaI/netI 0.0504
_diffrn_reflns_limit_h_max 6
_diffrn_reflns_limit_h_min -9
_diffrn_reflns_limit_k_max 15
_diffrn_reflns_limit_k_min -15
_diffrn_reflns_limit_l_max 15
_diffrn_reflns_limit_l_min -15
_diffrn_reflns_number 6331
_diffrn_reflns_theta_full 25.50
_diffrn_reflns_theta_max 25.50
_diffrn_reflns_theta_min 1.73
_exptl_absorpt_coefficient_mu 0.963
_exptl_absorpt_correction_T_max 0.8307
_exptl_absorpt_correction_T_min 0.8018
_exptl_absorpt_correction_type multi-scan
_exptl_absorpt_process_details 'Bruker SMART'
_exptl_crystal_colour colorless
_exptl_crystal_density_diffrn 1.524
_exptl_crystal_density_method 'not measured'
_exptl_crystal_description block
_exptl_crystal_F_000 556
_exptl_crystal_size_max 0.24
_exptl_crystal_size_mid 0.20
_exptl_crystal_size_min 0.20
_refine_diff_density_max 1.200
_refine_diff_density_min -0.617
_refine_diff_density_rms 0.102
_refine_ls_extinction_method none
_refine_ls_goodness_of_fit_ref 1.078
_refine_ls_hydrogen_treatment constr
_refine_ls_matrix_type full
_refine_ls_number_parameters 295
_refine_ls_number_reflns 4363
_refine_ls_number_restraints 6
_refine_ls_restrained_S_all 1.077
_refine_ls_R_factor_all 0.0653
_refine_ls_R_factor_gt 0.0508
_refine_ls_shift/su_max 0.000
_refine_ls_shift/su_mean 0.000
_refine_ls_structure_factor_coef Fsqd
_refine_ls_weighting_details 'calc w=1/[\s^2^(Fo^2^)+(0.0857P)^2^+0.0125P] where P=(Fo^2^+2Fc^2^)/3'
_refine_ls_weighting_scheme calc
_refine_ls_wR_factor_gt 0.1362
_refine_ls_wR_factor_ref 0.1447
_reflns_number_gt 3484
_reflns_number_total 4363
_reflns_threshold_expression >2sigma(I)
_cod_data_source_file cif-data.cif
_cod_data_source_block 4
_cod_depositor_comments
;
The following automatic conversions were performed:

'_symmetry_cell_setting' value 'Triclinic' changed to 'triclinic'
according to the built-in table from CIF Core dictionary named
'cif_core.dic' version 2.4.1 from
2010-06-29.

'_exptl_absorpt_correction_type' value 'Multi-scan'
changed to 'multi-scan' according to the built-in table from CIF Core
dictionary named 'cif_core.dic' version 2.4.1 from 2010-06-29.

Automatic conversion script
Id: cif_fix_values 2827 2014-09-09 07:05:25Z andrius 
;
_cod_original_sg_symbol_H-M P-1
_cod_database_code 1518317

loop_
_symmetry_equiv_pos_as_xyz
'x, y, z'
'-x, -y, -z'

loop_
_atom_site_label
_atom_site_type_symbol
_atom_site_fract_x
_atom_site_fract_y
_atom_site_fract_z
_atom_site_U_iso_or_equiv
_atom_site_adp_type
_atom_site_occupancy
_atom_site_symmetry_multiplicity
_atom_site_calc_flag
_atom_site_refinement_flags
Cd1 Cd 0.04829(5) 0.44095(3) 0.64729(3) 0.04865(18) Uani 1 1 d .
N1 N -0.1601(6) 0.3509(4) 0.7376(3) 0.0541(12) Uani 1 1 d .
N2 N -0.3280(6) 0.2283(4) 0.7905(3) 0.0479(11) Uani 1 1 d .
C1 C 0.2273(8) 0.5114(5) 0.7646(4) 0.0534(14) Uani 1 1 d .
C2 C -0.4653(7) 0.0706(4) 0.8988(4) 0.0423(11) Uani 1 1 d .
C3 C -0.2060(7) 0.3359(5) 0.8436(4) 0.0491(12) Uani 1 1 d .
H3 H -0.1726 0.3726 0.8865 0.059 Uiso 1 1 calc R
C4 C -0.6332(7) 0.0932(4) 0.9482(4) 0.0462(12) Uani 1 1 d .
C5 C -0.3299(6) -0.0214(4) 0.9502(4) 0.0444(12) Uani 1 1 d .
C6 C 0.8020(8) 0.6925(5) 0.4968(5) 0.0530(13) Uani 1 1 d .
C7 C 0.3795(8) 0.6673(5) 0.7701(4) 0.0536(14) Uani 1 1 d .
C8 C -0.4264(9) 0.1447(5) 0.7861(4) 0.0597(16) Uani 1 1 d .
H8A H -0.3556 0.0970 0.7437 0.072 Uiso 1 1 calc R
H8B H -0.5380 0.1848 0.7507 0.072 Uiso 1 1 calc R
C9 C -0.3071(8) 0.2599(5) 0.8773(5) 0.0557(14) Uani 1 1 d .
H9 H -0.3543 0.2337 0.9472 0.067 Uiso 1 1 calc R
C10 C 0.5456(9) 0.6556(5) 0.6974(5) 0.0599(15) Uani 1 1 d .
H10A H 0.5259 0.6248 0.6419 0.072 Uiso 1 1 calc R
H10B H 0.6438 0.6021 0.7396 0.072 Uiso 1 1 calc R
C11 C 0.3337(9) 0.5530(6) 0.8277(5) 0.0653(17) Uani 1 1 d .
H11A H 0.4446 0.4959 0.8473 0.078 Uiso 1 1 calc R
H11B H 0.2662 0.5581 0.8944 0.078 Uiso 1 1 calc R
C12 C 0.5977(9) 0.7690(5) 0.6430(5) 0.0609(15) Uani 1 1 d .
C13 C -0.2384(10) 0.2860(7) 0.7076(4) 0.075(2) Uani 1 1 d .
C14 C 0.7893(10) 0.7500(7) 0.5821(6) 0.0764(19) Uani 1 1 d .
H14A H 0.8182 0.8232 0.5488 0.092 Uiso 1 1 calc R
H14B H 0.8780 0.7045 0.6351 0.092 Uiso 1 1 calc R
C15 C 0.4483(16) 0.8401(10) 0.8004(7) 0.123(4) Uani 1 1 d .
H15 H 0.4616 0.8754 0.8547 0.148 Uiso 1 1 calc R
C16 C 0.6286(10) 0.8158(7) 0.7301(7) 0.080(2) Uani 1 1 d .
H16A H 0.6682 0.8857 0.6972 0.096 Uiso 1 1 calc R
H16B H 0.7214 0.7614 0.7763 0.096 Uiso 1 1 calc R
C17 C 0.4136(13) 0.7185(9) 0.8542(6) 0.114(4) Uani 1 1 d .
H17A H 0.5165 0.6691 0.8947 0.137 Uiso 1 1 calc R
H17B H 0.3108 0.7231 0.9046 0.137 Uiso 1 1 calc R
C18 C -0.1448(8) -0.0438(7) 0.8967(6) 0.0754(19) Uani 1 1 d .
H18A H -0.0571 -0.0518 0.9463 0.113 Uiso 1 1 calc R
H18B H -0.1365 0.0187 0.8330 0.113 Uiso 1 1 calc R
H18C H -0.1234 -0.1125 0.8768 0.113 Uiso 1 1 calc R
C19 C 0.4550(11) 0.8461(7) 0.5730(8) 0.090(2) Uani 1 1 d .
H19 H 0.4679 0.8766 0.4983 0.108 Uiso 1 1 calc R
C20 C -0.7747(11) 0.1954(7) 0.8936(8) 0.102(3) Uani 1 1 d .
H20A H -0.7926 0.2521 0.9303 0.153 Uiso 1 1 calc R
H20B H -0.8847 0.1733 0.8963 0.153 Uiso 1 1 calc R
H20C H -0.7371 0.2261 0.8195 0.153 Uiso 1 1 calc R
C21 C 0.2301(9) 0.7535(7) 0.6963(8) 0.094(3) Uani 1 1 d .
H21A H 0.1210 0.7694 0.7396 0.113 Uiso 1 1 calc R
H21B H 0.2058 0.7211 0.6432 0.113 Uiso 1 1 calc R
C22 C -0.2483(17) 0.2873(12) 0.5941(6) 0.163(6) Uani 1 1 d .
H22A H -0.2097 0.3519 0.5453 0.245 Uiso 1 1 calc R
H22B H -0.3695 0.2921 0.5804 0.245 Uiso 1 1 calc R
H22C H -0.1722 0.2187 0.5832 0.245 Uiso 1 1 calc R
C23 C 0.3000(14) 0.9157(10) 0.7221(10) 0.129(4) Uani 1 1 d .
H23A H 0.1855 0.9236 0.7620 0.155 Uiso 1 1 calc R
H23B H 0.3227 0.9909 0.6906 0.155 Uiso 1 1 calc R
C24 C 0.2919(12) 0.8679(7) 0.6364(9) 0.101(3) Uani 1 1 d .
H24 H 0.1984 0.9197 0.5878 0.122 Uiso 1 1 calc R
O1 O 0.2969(7) 0.4858(5) 0.6817(4) 0.0911(17) Uani 1 1 d .
O2 O 0.0723(6) 0.5038(4) 0.7969(4) 0.0700(12) Uani 1 1 d .
O3 O 0.8896(7) 0.5879(4) 0.5226(4) 0.0793(13) Uani 1 1 d .
O4 O 0.7625(9) 0.7341(5) 0.4036(4) 0.0995(18) Uani 1 1 d .
O5 O 0.094(3) 0.3868(13) 0.0414(14) 0.256(6) Uani 1 1 d GU
H5A H 0.0419 0.4203 0.0897 0.383 Uiso 1 1 d G
H5B H 0.0844 0.4200 -0.0262 0.383 Uiso 1 1 d G

loop_
_atom_site_aniso_label
_atom_site_aniso_U_11
_atom_site_aniso_U_22
_atom_site_aniso_U_33
_atom_site_aniso_U_23
_atom_site_aniso_U_13
_atom_site_aniso_U_12
Cd1 0.0610(3) 0.0540(3) 0.0369(2) -0.00587(16) -0.00222(16) -0.0332(2)
N1 0.065(3) 0.072(3) 0.032(2) -0.002(2) -0.0076(19) -0.044(3)
N2 0.063(3) 0.053(3) 0.032(2) 0.0004(19) -0.0067(19) -0.035(2)
C1 0.071(4) 0.053(3) 0.043(3) -0.007(2) -0.004(3) -0.035(3)
C2 0.053(3) 0.045(3) 0.036(2) -0.008(2) -0.004(2) -0.028(2)
C3 0.056(3) 0.048(3) 0.051(3) -0.019(2) 0.002(2) -0.021(2)
C4 0.046(3) 0.037(3) 0.055(3) -0.006(2) -0.009(2) -0.015(2)
C5 0.040(3) 0.049(3) 0.051(3) -0.020(2) 0.003(2) -0.019(2)
C6 0.067(4) 0.045(3) 0.053(3) -0.018(3) 0.008(3) -0.025(3)
C7 0.060(3) 0.073(4) 0.047(3) -0.029(3) 0.003(2) -0.036(3)
C8 0.083(4) 0.072(4) 0.037(3) -0.004(3) -0.007(3) -0.053(3)
C9 0.073(4) 0.063(4) 0.041(3) -0.016(3) 0.009(3) -0.039(3)
C10 0.081(4) 0.043(3) 0.059(4) -0.016(3) 0.010(3) -0.025(3)
C11 0.072(4) 0.092(5) 0.044(3) -0.017(3) -0.002(3) -0.044(4)
C12 0.087(4) 0.047(3) 0.058(3) -0.021(3) 0.010(3) -0.029(3)
C13 0.106(5) 0.115(6) 0.031(3) -0.012(3) 0.007(3) -0.087(5)
C14 0.080(5) 0.088(5) 0.075(5) -0.032(4) 0.001(4) -0.036(4)
C15 0.190(10) 0.169(10) 0.090(6) -0.081(7) 0.053(6) -0.151(9)
C16 0.078(5) 0.095(5) 0.094(5) -0.042(4) 0.006(4) -0.051(4)
C17 0.155(8) 0.186(10) 0.068(5) -0.073(6) 0.040(5) -0.130(8)
C18 0.049(4) 0.092(5) 0.092(5) -0.040(4) 0.021(3) -0.025(3)
C19 0.090(6) 0.071(5) 0.100(6) 0.003(4) -0.014(5) -0.034(4)
C20 0.083(6) 0.068(5) 0.114(7) 0.009(5) -0.023(5) 0.013(4)
C21 0.056(4) 0.080(5) 0.152(8) -0.035(5) -0.014(4) -0.021(4)
C22 0.247(13) 0.281(15) 0.045(4) -0.044(7) 0.027(6) -0.225(13)
C23 0.099(7) 0.116(8) 0.154(10) -0.050(8) 0.025(7) 0.004(6)
C24 0.102(7) 0.055(4) 0.135(8) -0.025(5) -0.027(6) 0.007(4)
O1 0.095(4) 0.147(5) 0.072(3) -0.061(3) 0.027(3) -0.077(4)
O2 0.068(3) 0.098(3) 0.068(3) -0.039(3) 0.009(2) -0.047(3)
O3 0.097(4) 0.074(3) 0.059(3) -0.005(2) -0.005(2) -0.025(3)
O4 0.134(5) 0.100(4) 0.059(3) -0.008(3) -0.037(3) -0.025(3)
O5 0.288(16) 0.241(14) 0.196(12) -0.055(12) 0.020(13) -0.019(12)

loop_
_atom_type_symbol
_atom_type_description
_atom_type_scat_dispersion_real
_atom_type_scat_dispersion_imag
_atom_type_scat_source
C C 0.0033 0.0016 'International Tables Vol C Tables 4.2.6.8 and 6.1.1.4'
H H 0.0000 0.0000 'International Tables Vol C Tables 4.2.6.8 and 6.1.1.4'
N N 0.0061 0.0033 'International Tables Vol C Tables 4.2.6.8 and 6.1.1.4'
O O 0.0106 0.0060 'International Tables Vol C Tables 4.2.6.8 and 6.1.1.4'
Cd Cd -0.8075 1.2024 'International Tables Vol C Tables 4.2.6.8 and 6.1.1.4'

loop_
_geom_angle_atom_site_label_1
_geom_angle_atom_site_label_2
_geom_angle_atom_site_label_3
_geom_angle
_geom_angle_site_symmetry_1
_geom_angle_site_symmetry_3
N1 Cd1 O3 102.31(17) . 1_455
N1 Cd1 O1 138.86(17) . .
O3 Cd1 O1 110.0(2) 1_455 .
N1 Cd1 O3 109.89(16) . 2_666
O3 Cd1 O3 70.0(2) 1_455 2_666
O1 Cd1 O3 104.71(17) . 2_666
N1 Cd1 O2 91.05(15) . .
O3 Cd1 O2 108.08(19) 1_455 .
O1 Cd1 O2 55.45(16) . .
O3 Cd1 O2 158.99(17) 2_666 .
N1 Cd1 O4 93.3(2) . 2_666
O3 Cd1 O4 120.37(17) 1_455 2_666
O1 Cd1 O4 91.7(2) . 2_666
O3 Cd1 O4 50.66(16) 2_666 2_666
O2 Cd1 O4 129.01(17) . 2_666
C13 N1 C3 105.9(4) . .
C13 N1 Cd1 128.5(4) . .
C3 N1 Cd1 124.6(3) . .
C13 N2 C9 106.4(4) . .
C13 N2 C8 125.4(4) . .
C9 N2 C8 128.2(4) . .
O2 C1 O1 121.3(5) . .
O2 C1 C11 119.0(5) . .
O1 C1 C11 119.6(5) . .
C4 C2 C5 121.0(5) . .
C4 C2 C8 120.1(5) . .
C5 C2 C8 118.9(5) . .
C9 C3 N1 109.2(5) . .
C9 C3 H3 125.4 . .
N1 C3 H3 125.4 . .
C2 C4 C5 119.6(5) . 2_457
C2 C4 C20 120.2(6) . .
C5 C4 C20 120.2(6) 2_457 .
C4 C5 C2 119.4(5) 2_457 .
C4 C5 C18 119.9(5) 2_457 .
C2 C5 C18 120.7(5) . .
O4 C6 O3 115.5(6) . .
O4 C6 C14 128.8(6) . .
O3 C6 C14 114.9(6) . .
C10 C7 C17 107.6(5) . .
C10 C7 C11 112.1(5) . .
C17 C7 C11 109.2(5) . .
C10 C7 C21 105.6(6) . .
C17 C7 C21 109.1(7) . .
C11 C7 C21 113.1(5) . .
N2 C8 C2 111.1(4) . .
N2 C8 H8A 109.4 . .
C2 C8 H8A 109.4 . .
N2 C8 H8B 109.4 . .
C2 C8 H8B 109.4 . .
H8A C8 H8B 108.0 . .
C3 C9 N2 107.3(5) . .
C3 C9 H9 126.4 . .
N2 C9 H9 126.4 . .
C7 C10 C12 112.6(5) . .
C7 C10 H10A 109.1 . .
C12 C10 H10A 109.1 . .
C7 C10 H10B 109.1 . .
C12 C10 H10B 109.1 . .
H10A C10 H10B 107.8 . .
C1 C11 C7 116.4(5) . .
C1 C11 H11A 108.2 . .
C7 C11 H11A 108.2 . .
C1 C11 H11B 108.2 . .
C7 C11 H11B 108.2 . .
H11A C11 H11B 107.4 . .
C19 C12 C16 112.1(6) . .
C19 C12 C10 108.7(6) . .
C16 C12 C10 108.5(5) . .
C19 C12 C14 113.9(6) . .
C16 C12 C14 102.7(5) . .
C10 C12 C14 110.9(5) . .
N1 C13 N2 111.2(5) . .
N1 C13 C22 125.3(5) . .
N2 C13 C22 123.1(5) . .
C6 C14 C12 114.1(5) . .
C6 C14 H14A 108.7 . .
C12 C14 H14A 108.7 . .
C6 C14 H14B 108.7 . .
C12 C14 H14B 108.7 . .
H14A C14 H14B 107.6 . .
C23 C15 C17 110.6(8) . .
C23 C15 C16 107.8(7) . .
C17 C15 C16 102.7(8) . .
C23 C15 H15 111.8 . .
C17 C15 H15 111.8 . .
C16 C15 H15 111.8 . .
C12 C16 C15 109.7(5) . .
C12 C16 H16A 109.7 . .
C15 C16 H16A 109.7 . .
C12 C16 H16B 109.7 . .
C15 C16 H16B 109.7 . .
H16A C16 H16B 108.2 . .
C7 C17 C15 111.7(6) . .
C7 C17 H17A 109.3 . .
C15 C17 H17A 109.3 . .
C7 C17 H17B 109.3 . .
C15 C17 H17B 109.3 . .
H17A C17 H17B 107.9 . .
C5 C18 H18A 109.5 . .
C5 C18 H18B 109.5 . .
H18A C18 H18B 109.5 . .
C5 C18 H18C 109.5 . .
H18A C18 H18C 109.5 . .
H18B C18 H18C 109.5 . .
C24 C19 C12 110.0(8) . .
C24 C19 H19 125.0 . .
C12 C19 H19 125.0 . .
C4 C20 H20A 109.5 . .
C4 C20 H20B 109.5 . .
H20A C20 H20B 109.5 . .
C4 C20 H20C 109.5 . .
H20A C20 H20C 109.5 . .
H20B C20 H20C 109.5 . .
C7 C21 C24 109.7(6) . .
C7 C21 H21A 109.7 . .
C24 C21 H21A 109.7 . .
C7 C21 H21B 109.7 . .
C24 C21 H21B 109.7 . .
H21A C21 H21B 108.2 . .
C13 C22 H22A 109.5 . .
C13 C22 H22B 109.5 . .
H22A C22 H22B 109.5 . .
C13 C22 H22C 109.5 . .
H22A C22 H22C 109.5 . .
H22B C22 H22C 109.5 . .
C24 C23 C15 111.4(8) . .
C24 C23 H23A 109.3 . .
C15 C23 H23A 109.3 . .
C24 C23 H23B 109.3 . .
C15 C23 H23B 109.3 . .
H23A C23 H23B 108.0 . .
C19 C24 C23 115.9(9) . .
C19 C24 C21 110.8(7) . .
C23 C24 C21 104.6(9) . .
C19 C24 H24 108.5 . .
C23 C24 H24 108.5 . .
C21 C24 H24 108.5 . .
C1 O1 Cd1 93.8(4) . .
C1 O2 Cd1 89.4(3) . .
C6 O3 Cd1 147.1(4) . 1_655
C6 O3 Cd1 101.0(4) . 2_666
Cd1 O3 Cd1 110.0(2) 1_655 2_666
C6 O4 Cd1 92.1(4) . 2_666
H5A O5 H5B 122.2 . .

loop_
_geom_bond_atom_site_label_1
_geom_bond_atom_site_label_2
_geom_bond_distance
_geom_bond_site_symmetry_2
Cd1 N1 2.227(4) .
Cd1 O3 2.239(5) 1_455
Cd1 O1 2.280(4) .
Cd1 O3 2.332(5) 2_666
Cd1 O2 2.378(4) .
Cd1 O4 2.562(6) 2_666
N1 C13 1.318(7) .
N1 C3 1.349(7) .
N2 C13 1.330(6) .
N2 C9 1.356(7) .
N2 C8 1.484(6) .
C1 O2 1.242(7) .
C1 O1 1.247(7) .
C1 C11 1.522(8) .
C2 C4 1.381(7) .
C2 C5 1.398(7) .
C2 C8 1.516(7) .
C3 C9 1.338(7) .
C3 H3 0.9300 .
C4 C5 1.396(7) 2_457
C4 C20 1.504(8) .
C5 C4 1.396(7) 2_457
C5 C18 1.514(7) .
C6 O4 1.203(7) .
C6 O3 1.285(7) .
C6 C14 1.497(9) .
C7 C10 1.505(8) .
C7 C17 1.522(8) .
C7 C11 1.525(8) .
C7 C21 1.553(10) .
C8 H8A 0.9700 .
C8 H8B 0.9700 .
C9 H9 0.9300 .
C10 C12 1.531(8) .
C10 H10A 0.9700 .
C10 H10B 0.9700 .
C11 H11A 0.9700 .
C11 H11B 0.9700 .
C12 C19 1.459(10) .
C12 C16 1.510(9) .
C12 C14 1.592(9) .
C13 C22 1.487(9) .
C14 H14A 0.9700 .
C14 H14B 0.9700 .
C15 C23 1.542(15) .
C15 C17 1.566(13) .
C15 C16 1.590(12) .
C15 H15 0.9800 .
C16 H16A 0.9700 .
C16 H16B 0.9700 .
C17 H17A 0.9700 .
C17 H17B 0.9700 .
C18 H18A 0.9600 .
C18 H18B 0.9600 .
C18 H18C 0.9600 .
C19 C24 1.437(12) .
C19 H19 0.9300 .
C20 H20A 0.9600 .
C20 H20B 0.9600 .
C20 H20C 0.9600 .
C21 C24 1.587(12) .
C21 H21A 0.9700 .
C21 H21B 0.9700 .
C22 H22A 0.9600 .
C22 H22B 0.9600 .
C22 H22C 0.9600 .
C23 C24 1.448(15) .
C23 H23A 0.9700 .
C23 H23B 0.9700 .
C24 H24 0.9800 .
O3 Cd1 2.239(5) 1_655
O3 Cd1 2.332(5) 2_666
O4 Cd1 2.562(6) 2_666
O5 H5A 0.8717 .
O5 H5B 0.8510 .

loop_
_geom_torsion_atom_site_label_1
_geom_torsion_atom_site_label_2
_geom_torsion_atom_site_label_3
_geom_torsion_atom_site_label_4
_geom_torsion
_geom_torsion_site_symmetry_1
_geom_torsion_site_symmetry_4
O3 Cd1 N1 C13 75.4(6) 1_455 .
O1 Cd1 N1 C13 -143.1(6) . .
O3 Cd1 N1 C13 2.4(7) 2_666 .
O2 Cd1 N1 C13 -175.9(6) . .
O4 Cd1 N1 C13 -46.7(6) 2_666 .
O3 Cd1 N1 C3 -117.7(5) 1_455 .
O1 Cd1 N1 C3 23.8(6) . .
O3 Cd1 N1 C3 169.3(4) 2_666 .
O2 Cd1 N1 C3 -9.0(5) . .
O4 Cd1 N1 C3 120.2(5) 2_666 .
C13 N1 C3 C9 1.7(8) . .
Cd1 N1 C3 C9 -167.6(4) . .
C5 C2 C4 C5 -1.7(8) . 2_457
C8 C2 C4 C5 177.1(5) . 2_457
C5 C2 C4 C20 177.4(6) . .
C8 C2 C4 C20 -3.8(8) . .
C4 C2 C5 C4 1.7(8) . 2_457
C8 C2 C5 C4 -177.1(5) . 2_457
C4 C2 C5 C18 -178.4(5) . .
C8 C2 C5 C18 2.8(7) . .
C13 N2 C8 C2 163.2(6) . .
C9 N2 C8 C2 -15.4(9) . .
C4 C2 C8 N2 100.8(6) . .
C5 C2 C8 N2 -80.4(6) . .
N1 C3 C9 N2 -1.2(7) . .
C13 N2 C9 C3 0.2(7) . .
C8 N2 C9 C3 178.9(6) . .
C17 C7 C10 C12 -57.4(8) . .
C11 C7 C10 C12 -177.5(5) . .
C21 C7 C10 C12 59.0(7) . .
O2 C1 C11 C7 -113.7(6) . .
O1 C1 C11 C7 66.2(9) . .
C10 C7 C11 C1 -84.0(7) . .
C17 C7 C11 C1 156.9(7) . .
C21 C7 C11 C1 35.3(8) . .
C7 C10 C12 C19 -63.1(7) . .
C7 C10 C12 C16 59.0(7) . .
C7 C10 C12 C14 171.0(5) . .
C3 N1 C13 N2 -1.7(9) . .
Cd1 N1 C13 N2 167.1(4) . .
C3 N1 C13 C22 170.5(10) . .
Cd1 N1 C13 C22 -20.7(14) . .
C9 N2 C13 N1 1.0(9) . .
C8 N2 C13 N1 -177.9(6) . .
C9 N2 C13 C22 -171.4(10) . .
C8 N2 C13 C22 9.8(14) . .
O4 C6 C14 C12 85.1(9) . .
O3 C6 C14 C12 -105.6(7) . .
C19 C12 C14 C6 -64.3(8) . .
C16 C12 C14 C6 174.3(6) . .
C10 C12 C14 C6 58.6(8) . .
C19 C12 C16 C15 57.5(9) . .
C10 C12 C16 C15 -62.5(8) . .
C14 C12 C16 C15 -179.9(7) . .
C23 C15 C16 C12 -52.9(9) . .
C17 C15 C16 C12 63.9(9) . .
C10 C7 C17 C15 62.1(10) . .
C11 C7 C17 C15 -176.0(8) . .
C21 C7 C17 C15 -52.0(9) . .
C23 C15 C17 C7 50.7(11) . .
C16 C15 C17 C7 -64.1(10) . .
C16 C12 C19 C24 -57.8(8) . .
C10 C12 C19 C24 62.1(8) . .
C14 C12 C19 C24 -173.8(6) . .
C10 C7 C21 C24 -54.9(8) . .
C17 C7 C21 C24 60.4(8) . .
C11 C7 C21 C24 -177.9(6) . .
C17 C15 C23 C24 -60.0(11) . .
C16 C15 C23 C24 51.6(11) . .
C12 C19 C24 C23 57.7(10) . .
C12 C19 C24 C21 -61.2(10) . .
C15 C23 C24 C19 -56.2(12) . .
C15 C23 C24 C21 66.0(10) . .
C7 C21 C24 C19 58.5(10) . .
C7 C21 C24 C23 -67.0(9) . .
O2 C1 O1 Cd1 0.9(7) . .
C11 C1 O1 Cd1 -179.0(5) . .
N1 Cd1 O1 C1 -41.5(6) . .
O3 Cd1 O1 C1 98.1(4) 1_455 .
O3 Cd1 O1 C1 171.8(4) 2_666 .
O2 Cd1 O1 C1 -0.5(4) . .
O4 Cd1 O1 C1 -138.5(4) 2_666 .
O1 C1 O2 Cd1 -0.9(6) . .
C11 C1 O2 Cd1 179.0(5) . .
N1 Cd1 O2 C1 154.9(4) . .
O3 Cd1 O2 C1 -101.8(4) 1_455 .
O1 Cd1 O2 C1 0.5(4) . .
O3 Cd1 O2 C1 -20.6(7) 2_666 .
O4 Cd1 O2 C1 59.8(4) 2_666 .
O4 C6 O3 Cd1 169.4(6) . 1_655
C14 C6 O3 Cd1 -1.4(10) . 1_655
O4 C6 O3 Cd1 8.8(7) . 2_666
C14 C6 O3 Cd1 -161.9(4) . 2_666
O3 C6 O4 Cd1 -7.9(6) . 2_666
C14 C6 O4 Cd1 161.4(6) . 2_666
